data_2312103
loop_
_publ_author_name
'Mamindla, Anjaneyulu'
'Varadhan, Manikandan'
'Velusamy, Marappan'
'Ulaganathan, Venkatasubramanian'
'Rajendiran, Venugopal'

_publ_section_title
;
 Crystal structure of
 [2-({[2-(dimethylamino-&#x3ba;<i>N</i>)ethyl]imino-&#x3ba;<i>N</i>}methyl)phenolato-&#x3ba;<i>O</i>](1,10-phen-anthroline-&#x3ba;<sup>2</sup>
 <i>N</i>,<i>N</i>')copper(II) perchlorate.
;
_journal_coeditor_code DJ2061
_journal_issue 'Pt 4'
_journal_name_full 'Acta crystallographica. Section E, Crystallographic communications'
_journal_page_first 259
_journal_page_last 263
_journal_paper_doi 10.1107/S2056989023001767
_journal_volume 79
_journal_year 2023
_chemical_formula_iupac '[Cu (C11 H15 N2 O) (C12 H8 N2)] Cl O4'
_chemical_formula_moiety 'C23 H23 Cu N4 O +, Cl O4 -'
_chemical_formula_sum 'C23 H23 Cl Cu N4 O5'
_chemical_formula_weight 534.44
_chemical_name_systematic
;[2-({[2-(Dimethylamino-\k<i>N</i>)ethyl]imino-\k<i>N</i>}methyl)phenolato-\k<i>O</i>](1,10-phenanthroline-\k^2^<i>N</i>,<i>N</i>')copper(II)
perchlorate
;
_space_group_crystal_system orthorhombic
_space_group_IT_number 61
_space_group_name_Hall '-P 2ac 2ab'
_space_group_name_H-M_alt 'P b c a'
_atom_sites_solution_hydrogens geom
_atom_sites_solution_primary dual
_atom_sites_solution_secondary difmap
_audit_creation_method SHELXL-2018/3
_cell_angle_alpha 90
_cell_angle_beta 90
_cell_angle_gamma 90
_cell_formula_units_Z 16
_cell_length_a 17.8598(8)
_cell_length_b 15.0255(7)
_cell_length_c 33.920(2)
_cell_measurement_reflns_used 28155
_cell_measurement_temperature 293(2)
_cell_measurement_theta_max 26.372
_cell_measurement_theta_min 3.177
_cell_volume 9102.5(8)
_computing_cell_refinement
;
CrysAlisPro (Agilent, 2013)
;
_computing_data_collection
;
CrysAlisPro (Agilent, 2013)
;
_computing_data_reduction
;
CrysAlisPro (Agilent, 2013)
;
_computing_molecular_graphics
;
ORTEPIII (Burnett & Johnson, 1996), Mercury (Macrae <i>et al.</i>,
2020)
;
_computing_publication_material
;
Olex2 (Dolomanov et al., 2009), enCIFer (Allen et al., 2004),
publCIF (Westrip, 2012), PLATON (Spek, 2020)
;
_computing_structure_refinement
;
<i>SHELXL2018/3</i> (Sheldrick, 2015b)
;
_computing_structure_solution
;
<i>SHELXT2014/5</i> (Sheldrick, 2015a)
;
_diffrn_ambient_temperature 293(2)
_diffrn_detector_area_resol_mean 8.0640
_diffrn_measured_fraction_theta_full 0.997
_diffrn_measured_fraction_theta_max 0.997
_diffrn_measurement_device_type 'Xcalibur, Eos, Gemini'
_diffrn_measurement_method '\w scans'
_diffrn_radiation_monochromator graphite
_diffrn_radiation_source 'Enhance (Mo) X-ray Source'
_diffrn_radiation_type MoK\a
_diffrn_radiation_wavelength 0.71073
_diffrn_reflns_av_R_equivalents 0.0458
_diffrn_reflns_av_unetI/netI 0.0588
_diffrn_reflns_limit_h_max 20
_diffrn_reflns_limit_h_min -22
_diffrn_reflns_limit_k_max 18
_diffrn_reflns_limit_k_min -17
_diffrn_reflns_limit_l_max 42
_diffrn_reflns_limit_l_min -40
_diffrn_reflns_number 28151
_diffrn_reflns_theta_full 25.242
_diffrn_reflns_theta_max 26.372
_diffrn_reflns_theta_min 3.177
_exptl_absorpt_coefficient_mu 1.121
_exptl_absorpt_correction_T_max 1.00000
_exptl_absorpt_correction_T_min 0.79147
_exptl_absorpt_correction_type multi-scan
_exptl_absorpt_process_details
;
(CrysAlisPro; Agilent, 2013)
;
_exptl_crystal_colour green
_exptl_crystal_density_diffrn 1.560
_exptl_crystal_description needle
_exptl_crystal_F_000 4400
_exptl_crystal_size_max 0.048
_exptl_crystal_size_mid 0.040
_exptl_crystal_size_min 0.032
_refine_diff_density_max 0.935
_refine_diff_density_min -0.420
_refine_ls_extinction_method none
_refine_ls_goodness_of_fit_ref 1.047
_refine_ls_hydrogen_treatment constr
_refine_ls_matrix_type full
_refine_ls_number_parameters 663
_refine_ls_number_reflns 9292
_refine_ls_number_restraints 154
_refine_ls_restrained_S_all 1.058
_refine_ls_R_factor_all 0.0891
_refine_ls_R_factor_gt 0.0535
_refine_ls_shift/su_max 0.001
_refine_ls_shift/su_mean 0.000
_refine_ls_structure_factor_coef Fsqd
_refine_ls_weighting_details 'w=1/[\s^2^(Fo^2^)+(0.0401P)^2^+10.7563P] where P=(Fo^2^+2Fc^2^)/3'
_refine_ls_weighting_scheme calc
_refine_ls_wR_factor_gt 0.1121
_refine_ls_wR_factor_ref 0.1298
_reflns_number_gt 6329
_reflns_number_total 9292
_reflns_threshold_expression 'I > 2\s(I)'
_cod_data_source_file dj2061sup1.cif
_cod_data_source_block I
_cod_original_cell_volume 9102.6(9)
_cod_database_code 2312103
_shelx_space_group_comment
;
The symmetry employed for this shelxl refinement is uniquely defined
by the following loop, which should always be used as a source of
symmetry information in preference to the above space-group names.
They are only intended as comments.
;

loop_
_space_group_symop_operation_xyz
'x, y, z'
'-x+1/2, -y, z+1/2'
'x+1/2, -y+1/2, -z'
'-x, y+1/2, -z+1/2'
'-x, -y, -z'
'x-1/2, y, -z-1/2'
'-x-1/2, y-1/2, z'
'x, -y-1/2, z-1/2'

loop_
_atom_site_type_symbol
_atom_site_label
_atom_site_fract_x
_atom_site_fract_y
_atom_site_fract_z
_atom_site_U_iso_or_equiv
_atom_site_adp_type
_atom_site_calc_flag
_atom_site_occupancy
_atom_site_disorder_assembly
_atom_site_disorder_group
Cu Cu1 0.81742(3) 0.43972(3) 0.24313(2) 0.03202(13) Uani d 1 . .
Cu Cu2 0.83369(3) 0.67803(3) 0.47565(2) 0.03479(14) Uani d 1 . .
O O1 0.87548(16) 0.33345(18) 0.24931(8) 0.0417(7) Uani d 1 . .
O O2 0.88228(16) 0.56677(18) 0.46583(8) 0.0428(7) Uani d 1 . .
N N1 0.80139(17) 0.4198(2) 0.18778(9) 0.0329(7) Uani d 1 . .
N N2 0.82238(17) 0.5766(2) 0.22508(9) 0.0340(7) Uani d 1 . .
N N3 0.82613(17) 0.4625(2) 0.30162(9) 0.0320(7) Uani d 1 . .
N N4 0.69757(17) 0.4291(2) 0.26310(9) 0.0354(7) Uani d 1 . .
N N5 0.8188(2) 0.6527(2) 0.53054(10) 0.0431(9) Uani d 1 . .
N N6 0.83297(17) 0.8127(2) 0.49442(10) 0.0382(8) Uani d 1 . .
N N7 0.84254(17) 0.7071(2) 0.41738(9) 0.0345(7) Uani d 1 . .
N N8 0.71511(18) 0.6647(2) 0.45510(9) 0.0363(8) Uani d 1 . .
C C1 0.8861(2) 0.2715(2) 0.22294(11) 0.0337(9) Uani d 1 . .
C C2 0.9272(2) 0.1952(3) 0.23366(14) 0.0442(10) Uani d 1 . .
H H2 0.947412 0.191565 0.258877 0.053 Uiso calc 1 . .
C C3 0.9382(2) 0.1260(3) 0.20769(15) 0.0482(12) Uani d 1 . .
H H3 0.964274 0.075734 0.215921 0.058 Uiso calc 1 . .
C C4 0.9110(2) 0.1301(3) 0.16951(14) 0.0486(11) Uani d 1 . .
H H4 0.918553 0.083030 0.152142 0.058 Uiso calc 1 . .
C C5 0.8730(2) 0.2043(3) 0.15776(13) 0.0430(10) Uani d 1 . .
H H5 0.855520 0.207798 0.131978 0.052 Uiso calc 1 . .
C C6 0.8596(2) 0.2757(2) 0.18367(11) 0.0337(9) Uani d 1 . .
C C7 0.8202(2) 0.3509(3) 0.16796(11) 0.0330(9) Uani d 1 . .
H H7 0.807316 0.349462 0.141397 0.040 Uiso calc 1 . .
C C8 0.7694(3) 0.4979(3) 0.16863(12) 0.0446(11) Uani d 1 . .
H H8A 0.717826 0.506449 0.176737 0.054 Uiso calc 1 . .
H H8B 0.770938 0.491494 0.140189 0.054 Uiso calc 1 . .
C C9 0.8169(3) 0.5746(3) 0.18160(13) 0.0501(12) Uani d 1 . .
H H9A 0.866550 0.569102 0.170287 0.060 Uiso calc 1 . .
H H9B 0.795080 0.629873 0.172247 0.060 Uiso calc 1 . .
C C10 0.8941(3) 0.6170(3) 0.23719(16) 0.0595(13) Uani d 1 . .
H H10A 0.934812 0.583264 0.226281 0.089 Uiso calc 1 . .
H H10B 0.897643 0.616765 0.265432 0.089 Uiso calc 1 . .
H H10C 0.896568 0.677117 0.227737 0.089 Uiso calc 1 . .
C C11 0.7615(3) 0.6296(3) 0.24258(14) 0.0537(12) Uani d 1 . .
H H11A 0.763968 0.625587 0.270795 0.081 Uiso calc 1 . .
H H11B 0.714111 0.607164 0.233643 0.081 Uiso calc 1 . .
H H11C 0.766675 0.690688 0.234707 0.081 Uiso calc 1 . .
C C12 0.8900(2) 0.4684(3) 0.32089(12) 0.0414(10) Uani d 1 . .
H H12 0.934521 0.462017 0.306958 0.050 Uiso calc 1 . .
C C13 0.8933(3) 0.4838(3) 0.36151(13) 0.0490(11) Uani d 1 . .
H H13 0.939374 0.488978 0.374070 0.059 Uiso calc 1 . .
C C14 0.8291(3) 0.4912(3) 0.38247(12) 0.0465(11) Uani d 1 . .
H H14 0.830755 0.502418 0.409422 0.056 Uiso calc 1 . .
C C15 0.7599(2) 0.4819(2) 0.36316(11) 0.0368(9) Uani d 1 . .
C C16 0.7609(2) 0.4667(2) 0.32245(11) 0.0301(8) Uani d 1 . .
C C17 0.6921(2) 0.4504(2) 0.30172(11) 0.0329(9) Uani d 1 . .
C C18 0.6353(2) 0.4067(3) 0.24435(12) 0.0427(10) Uani d 1 . .
H H18 0.638294 0.391219 0.217854 0.051 Uiso calc 1 . .
C C19 0.5647(2) 0.4055(3) 0.26280(15) 0.0528(12) Uani d 1 . .
H H19 0.522211 0.388547 0.248859 0.063 Uiso calc 1 . .
C C20 0.5598(2) 0.4294(3) 0.30130(15) 0.0495(11) Uani d 1 . .
H H20 0.513344 0.430513 0.313678 0.059 Uiso calc 1 . .
C C21 0.6242(2) 0.4524(3) 0.32249(12) 0.0395(10) Uani d 1 . .
C C22 0.6243(3) 0.4718(3) 0.36356(13) 0.0477(11) Uani d 1 . .
H H22 0.579133 0.475757 0.377102 0.057 Uiso calc 1 . .
C C23 0.6889(3) 0.4844(3) 0.38292(13) 0.0471(11) Uani d 1 . .
H H23 0.687706 0.494976 0.409920 0.057 Uiso calc 1 . .
C C24 0.8926(2) 0.5020(3) 0.49110(13) 0.0417(10) Uani d 1 . .
C C25 0.9310(3) 0.4249(3) 0.47817(15) 0.0526(12) Uani d 1 . .
H H25 0.949904 0.422418 0.452650 0.063 Uiso calc 1 . .
C C26 0.9405(3) 0.3534(3) 0.5032(2) 0.0691(16) Uani d 1 . .
H H26 0.964649 0.302654 0.493954 0.083 Uiso calc 1 . .
C C27 0.9149(3) 0.3554(4) 0.5416(2) 0.0746(18) Uani d 1 . .
H H27 0.921524 0.306329 0.557955 0.090 Uiso calc 1 . .
C C28 0.8802(3) 0.4293(3) 0.55532(15) 0.0618(14) Uani d 1 . .
H H28 0.863768 0.430882 0.581323 0.074 Uiso calc 1 . .
C C29 0.8686(2) 0.5037(3) 0.53095(13) 0.0440(11) Uani d 1 . .
C C30 0.8346(2) 0.5799(3) 0.54829(12) 0.0450(11) Uani d 1 . .
H H30 0.822847 0.576548 0.574952 0.054 Uiso calc 1 . .
C C31 0.7896(3) 0.7301(3) 0.55210(13) 0.0547(12) Uani d 1 . .
H H31A 0.795714 0.722062 0.580293 0.066 Uiso calc 1 . .
H H31B 0.736946 0.738936 0.546402 0.066 Uiso calc 1 . .
C C32 0.8350(3) 0.8079(3) 0.53790(13) 0.0564(13) Uani d 1 . .
H H32A 0.814990 0.862515 0.548954 0.068 Uiso calc 1 . .
H H32B 0.886390 0.801664 0.546723 0.068 Uiso calc 1 . .
C C33 0.8999(3) 0.8603(3) 0.47925(15) 0.0572(13) Uani d 1 . .
H H33A 0.944135 0.826873 0.485509 0.086 Uiso calc 1 . .
H H33B 0.902915 0.918063 0.491273 0.086 Uiso calc 1 . .
H H33C 0.895941 0.866840 0.451177 0.086 Uiso calc 1 . .
C C34 0.7662(3) 0.8622(3) 0.48093(14) 0.0536(12) Uani d 1 . .
H H34A 0.764277 0.861685 0.452652 0.080 Uiso calc 1 . .
H H34B 0.768947 0.922572 0.490101 0.080 Uiso calc 1 . .
H H34C 0.721893 0.834536 0.491295 0.080 Uiso calc 1 . .
C C35 0.6536(2) 0.6372(3) 0.47315(13) 0.0450(10) Uani d 1 . .
H H35 0.657234 0.618632 0.499238 0.054 Uiso calc 1 . .
C C36 0.5840(2) 0.6347(3) 0.45499(15) 0.0510(12) Uani d 1 . .
H H36 0.542601 0.612444 0.468375 0.061 Uiso calc 1 . .
C C37 0.5769(2) 0.6653(3) 0.41728(15) 0.0513(12) Uani d 1 . .
H H37 0.530197 0.666457 0.405194 0.062 Uiso calc 1 . .
C C38 0.6404(2) 0.6951(3) 0.39685(13) 0.0407(10) Uani d 1 . .
C C39 0.7089(2) 0.6920(2) 0.41710(11) 0.0332(9) Uani d 1 . .
C C40 0.7771(2) 0.7126(2) 0.39697(11) 0.0304(8) Uani d 1 . .
C C41 0.7759(2) 0.7336(2) 0.35643(11) 0.0362(9) Uani d 1 . .
C C42 0.7043(3) 0.7409(3) 0.33722(13) 0.0485(12) Uani d 1 . .
H H42 0.702256 0.757948 0.310885 0.058 Uiso calc 1 . .
C C43 0.6401(3) 0.7234(3) 0.35672(13) 0.0479(11) Uani d 1 . .
H H43 0.594667 0.729995 0.343685 0.058 Uiso calc 1 . .
C C44 0.8442(3) 0.7446(3) 0.33738(12) 0.0431(10) Uani d 1 . .
H H44 0.845331 0.757961 0.310617 0.052 Uiso calc 1 . .
C C45 0.9090(3) 0.7359(3) 0.35772(13) 0.0475(11) Uani d 1 . .
H H45 0.954831 0.742011 0.345003 0.057 Uiso calc 1 . .
C C46 0.9061(2) 0.7176(3) 0.39810(13) 0.0440(10) Uani d 1 . .
H H46 0.950814 0.712544 0.411947 0.053 Uiso calc 1 . .
Cl Cl1 0.5801(4) 0.5616(5) 0.5795(2) 0.0407(13) Uani d 0.611(15) A 1
O O3 0.5685(6) 0.4918(7) 0.6068(3) 0.090(3) Uani d 0.611(15) A 1
O O4 0.6566(5) 0.5808(9) 0.5742(3) 0.078(3) Uani d 0.611(15) A 1
O O5 0.5446(5) 0.6364(7) 0.5961(4) 0.101(3) Uani d 0.611(15) A 1
O O6 0.5472(7) 0.5411(8) 0.5426(3) 0.074(3) Uani d 0.611(15) A 1
Cl Cl1A 0.5833(7) 0.5590(9) 0.5804(4) 0.054(2) Uani d 0.389(15) A 2
O O3A 0.5637(8) 0.5389(14) 0.6192(3) 0.084(4) Uani d 0.389(15) A 2
O O4A 0.6590(8) 0.5378(11) 0.5739(6) 0.071(4) Uani d 0.389(15) A 2
O O5A 0.5740(10) 0.6517(7) 0.5773(5) 0.092(4) Uani d 0.389(15) A 2
O O6A 0.5382(12) 0.5148(11) 0.5527(5) 0.079(4) Uani d 0.389(15) A 2
Cl Cl2 0.92437(6) 0.67480(8) 0.64438(3) 0.0492(3) Uani d 1 . .
O O7 0.8485(2) 0.6921(4) 0.65003(14) 0.1193(18) Uani d 1 . .
O O8 0.9511(3) 0.6909(4) 0.60710(12) 0.127(2) Uani d 1 . .
O O9 0.9674(2) 0.7083(4) 0.67422(14) 0.141(2) Uani d 1 . .
O O10 0.9281(4) 0.5837(3) 0.6502(2) 0.168(3) Uani d 1 . .

loop_
_atom_site_aniso_label
_atom_site_aniso_U_11
_atom_site_aniso_U_22
_atom_site_aniso_U_33
_atom_site_aniso_U_12
_atom_site_aniso_U_13
_atom_site_aniso_U_23
Cu1 0.0357(3) 0.0363(3) 0.0241(2) 0.0039(2) -0.00180(19) -0.0029(2)
Cu2 0.0392(3) 0.0375(3) 0.0277(3) -0.0001(2) -0.0040(2) 0.0033(2)
O1 0.0471(17) 0.0458(16) 0.0322(15) 0.0151(14) -0.0085(13) -0.0061(13)
O2 0.0531(18) 0.0402(16) 0.0352(16) 0.0081(14) -0.0035(13) 0.0010(13)
N1 0.0387(18) 0.0376(18) 0.0224(16) 0.0038(15) -0.0015(14) 0.0024(14)
N2 0.0305(17) 0.0343(18) 0.0371(19) 0.0007(14) -0.0021(14) -0.0012(14)
N3 0.0337(17) 0.0334(17) 0.0288(17) -0.0014(14) -0.0011(14) 0.0000(14)
N4 0.0340(18) 0.0419(19) 0.0303(18) -0.0046(15) 0.0016(14) 0.0001(15)
N5 0.055(2) 0.044(2) 0.0304(19) -0.0036(17) -0.0049(16) 0.0001(16)
N6 0.0331(18) 0.0407(19) 0.041(2) -0.0023(16) -0.0041(15) -0.0014(16)
N7 0.0359(18) 0.0358(18) 0.0319(18) 0.0018(15) -0.0020(14) 0.0013(15)
N8 0.0356(18) 0.0420(19) 0.0313(18) -0.0037(15) 0.0006(15) 0.0022(15)
C1 0.028(2) 0.037(2) 0.036(2) 0.0013(17) 0.0017(17) 0.0009(18)
C2 0.038(2) 0.042(2) 0.052(3) 0.0057(19) -0.005(2) 0.004(2)
C3 0.035(2) 0.032(2) 0.078(4) 0.0079(19) 0.001(2) 0.000(2)
C4 0.048(3) 0.039(2) 0.059(3) -0.002(2) 0.007(2) -0.013(2)
C5 0.046(2) 0.042(2) 0.041(2) -0.001(2) 0.002(2) -0.0111(19)
C6 0.031(2) 0.033(2) 0.038(2) -0.0021(17) 0.0046(17) -0.0028(17)
C7 0.034(2) 0.040(2) 0.025(2) -0.0055(18) -0.0011(16) -0.0026(17)
C8 0.052(3) 0.045(2) 0.037(2) 0.013(2) -0.010(2) 0.0051(19)
C9 0.066(3) 0.046(3) 0.039(3) 0.007(2) 0.000(2) 0.011(2)
C10 0.049(3) 0.052(3) 0.077(4) -0.008(2) -0.005(3) 0.009(3)
C11 0.055(3) 0.041(2) 0.066(3) 0.013(2) 0.002(2) -0.002(2)
C12 0.039(2) 0.045(2) 0.039(2) -0.001(2) -0.0029(19) -0.0027(19)
C13 0.054(3) 0.055(3) 0.037(2) -0.004(2) -0.011(2) -0.002(2)
C14 0.076(3) 0.039(2) 0.025(2) 0.000(2) -0.012(2) -0.0084(18)
C15 0.056(3) 0.028(2) 0.027(2) 0.0008(19) 0.0047(19) -0.0028(16)
C16 0.040(2) 0.0236(18) 0.027(2) 0.0008(16) 0.0028(17) 0.0014(15)
C17 0.037(2) 0.029(2) 0.033(2) 0.0017(17) 0.0038(17) 0.0013(16)
C18 0.039(2) 0.053(3) 0.036(2) -0.004(2) -0.0068(19) 0.003(2)
C19 0.040(3) 0.055(3) 0.063(3) -0.008(2) -0.011(2) 0.018(2)
C20 0.033(2) 0.049(3) 0.066(3) 0.001(2) 0.008(2) 0.016(2)
C21 0.041(2) 0.035(2) 0.042(2) 0.0032(19) 0.0109(19) 0.0041(18)
C22 0.052(3) 0.044(3) 0.047(3) 0.005(2) 0.022(2) 0.000(2)
C23 0.077(3) 0.033(2) 0.031(2) 0.004(2) 0.015(2) -0.0030(18)
C24 0.038(2) 0.037(2) 0.051(3) -0.0039(19) -0.017(2) -0.001(2)
C25 0.049(3) 0.045(3) 0.063(3) 0.002(2) -0.016(2) -0.003(2)
C26 0.058(3) 0.040(3) 0.109(5) 0.003(2) -0.035(3) 0.003(3)
C27 0.077(4) 0.053(3) 0.094(5) -0.009(3) -0.040(4) 0.028(3)
C28 0.070(3) 0.057(3) 0.059(3) -0.010(3) -0.024(3) 0.024(3)
C29 0.044(2) 0.045(2) 0.043(3) -0.011(2) -0.019(2) 0.009(2)
C30 0.050(3) 0.056(3) 0.029(2) -0.014(2) -0.0082(19) 0.010(2)
C31 0.071(3) 0.062(3) 0.031(2) 0.003(3) 0.006(2) -0.003(2)
C32 0.080(4) 0.051(3) 0.038(3) -0.003(3) -0.005(2) -0.013(2)
C33 0.055(3) 0.047(3) 0.070(3) -0.009(2) 0.004(3) -0.006(2)
C34 0.054(3) 0.042(2) 0.065(3) 0.009(2) 0.001(2) 0.002(2)
C35 0.044(3) 0.046(2) 0.045(3) 0.001(2) 0.010(2) -0.003(2)
C36 0.037(2) 0.053(3) 0.063(3) -0.005(2) 0.009(2) -0.012(2)
C37 0.031(2) 0.053(3) 0.070(3) 0.006(2) -0.007(2) -0.018(2)
C38 0.039(2) 0.036(2) 0.046(3) 0.0068(19) -0.0100(19) -0.0081(19)
C39 0.037(2) 0.029(2) 0.034(2) 0.0042(17) -0.0028(17) -0.0019(17)
C40 0.037(2) 0.0246(18) 0.030(2) 0.0041(16) -0.0060(17) -0.0011(16)
C41 0.054(3) 0.0238(19) 0.030(2) 0.0039(19) -0.0037(19) -0.0013(16)
C42 0.074(3) 0.038(2) 0.034(2) 0.012(2) -0.021(2) 0.0017(19)
C43 0.048(3) 0.048(3) 0.048(3) 0.012(2) -0.021(2) -0.004(2)
C44 0.066(3) 0.033(2) 0.031(2) 0.003(2) 0.006(2) 0.0029(18)
C45 0.053(3) 0.046(3) 0.043(3) 0.004(2) 0.020(2) 0.004(2)
C46 0.038(2) 0.047(3) 0.047(3) 0.001(2) 0.002(2) 0.002(2)
Cl1 0.037(2) 0.049(2) 0.036(2) -0.003(2) 0.0024(19) 0.005(2)
O3 0.097(5) 0.086(6) 0.087(6) -0.013(5) -0.011(5) 0.037(5)
O4 0.049(4) 0.125(7) 0.059(4) -0.028(5) 0.005(3) 0.003(6)
O5 0.098(6) 0.093(5) 0.111(6) 0.003(5) 0.027(5) -0.037(5)
O6 0.072(5) 0.100(7) 0.051(4) -0.018(5) -0.020(4) 0.003(4)
Cl1A 0.052(4) 0.064(4) 0.046(4) -0.009(4) -0.017(3) -0.006(4)
O3A 0.078(6) 0.124(9) 0.049(6) -0.021(7) 0.019(5) 0.007(6)
O4A 0.048(6) 0.085(8) 0.078(7) 0.006(6) -0.003(5) -0.002(8)
O5A 0.113(8) 0.054(6) 0.109(8) 0.003(6) 0.009(7) 0.004(6)
O6A 0.088(7) 0.077(8) 0.070(8) -0.027(6) -0.020(7) -0.010(6)
Cl2 0.0434(6) 0.0572(7) 0.0469(6) -0.0083(5) 0.0026(5) 0.0063(5)
O7 0.050(2) 0.205(6) 0.103(4) 0.011(3) 0.000(2) 0.023(4)
O8 0.106(3) 0.213(6) 0.062(3) -0.061(4) 0.011(2) 0.034(3)
O9 0.076(3) 0.261(7) 0.085(3) -0.056(4) 0.011(3) -0.061(4)
O10 0.222(7) 0.074(3) 0.207(7) 0.021(4) 0.078(5) 0.029(4)

loop_
_atom_type_symbol
_atom_type_description
_atom_type_scat_dispersion_real
_atom_type_scat_dispersion_imag
_atom_type_scat_source
C C 0.0033 0.0016 'International Tables Vol C Tables 4.2.6.8 and 6.1.1.4'
H H 0.0000 0.0000 'International Tables Vol C Tables 4.2.6.8 and 6.1.1.4'
Cl Cl 0.1484 0.1585 'International Tables Vol C Tables 4.2.6.8 and 6.1.1.4'
Cu Cu 0.3201 1.2651 'International Tables Vol C Tables 4.2.6.8 and 6.1.1.4'
N N 0.0061 0.0033 'International Tables Vol C Tables 4.2.6.8 and 6.1.1.4'
O O 0.0106 0.0060 'International Tables Vol C Tables 4.2.6.8 and 6.1.1.4'

loop_
_geom_angle_atom_site_label_1
_geom_angle_atom_site_label_2
_geom_angle_atom_site_label_3
_geom_angle_site_symmetry_1
_geom_angle_site_symmetry_3
_geom_angle
_geom_angle_publ_flag
O1 Cu1 N1 . . 93.32(12) y
O1 Cu1 N3 . . 89.55(12) y
N1 Cu1 N3 . . 175.79(13) y
O1 Cu1 N2 . . 143.82(12) y
N1 Cu1 N2 . . 82.91(13) y
N3 Cu1 N2 . . 96.57(12) y
O1 Cu1 N4 . . 114.99(12) y
N1 Cu1 N4 . . 98.12(12) y
N3 Cu1 N4 . . 77.86(12) y
N2 Cu1 N4 . . 101.14(12) y
O2 Cu2 N5 . . 93.37(13) y
O2 Cu2 N7 . . 89.04(12) y
N5 Cu2 N7 . . 176.36(14) y
O2 Cu2 N6 . . 152.70(12) y
N5 Cu2 N6 . . 84.08(14) y
N7 Cu2 N6 . . 95.01(13) y
O2 Cu2 N8 . . 107.27(12) y
N5 Cu2 N8 . . 98.80(13) y
N7 Cu2 N8 . . 77.87(12) y
N6 Cu2 N8 . . 99.97(12) y
C1 O1 Cu1 . . 126.8(2) ?
C24 O2 Cu2 . . 126.8(3) ?
C7 N1 C8 . . 121.3(3) ?
C7 N1 Cu1 . . 126.9(3) ?
C8 N1 Cu1 . . 111.6(2) ?
C11 N2 C10 . . 107.9(3) ?
C11 N2 C9 . . 111.3(3) ?
C10 N2 C9 . . 110.1(3) ?
C11 N2 Cu1 . . 111.9(2) ?
C10 N2 Cu1 . . 110.5(3) ?
C9 N2 Cu1 . . 105.2(2) ?
C12 N3 C16 . . 118.7(3) ?
C12 N3 Cu1 . . 124.4(3) ?
C16 N3 Cu1 . . 116.8(2) ?
C18 N4 C17 . . 117.7(3) ?
C18 N4 Cu1 . . 132.2(3) ?
C17 N4 Cu1 . . 110.1(2) ?
C30 N5 C31 . . 121.4(4) ?
C30 N5 Cu2 . . 126.5(3) ?
C31 N5 Cu2 . . 112.1(3) ?
C32 N6 C34 . . 110.7(4) ?
C32 N6 C33 . . 110.5(3) ?
C34 N6 C33 . . 107.4(3) ?
C32 N6 Cu2 . . 104.7(3) ?
C34 N6 Cu2 . . 113.1(3) ?
C33 N6 Cu2 . . 110.5(3) ?
C46 N7 C40 . . 118.6(3) ?
C46 N7 Cu2 . . 125.1(3) ?
C40 N7 Cu2 . . 116.2(2) ?
C35 N8 C39 . . 117.7(4) ?
C35 N8 Cu2 . . 132.0(3) ?
C39 N8 Cu2 . . 110.3(2) ?
O1 C1 C2 . . 118.6(4) ?
O1 C1 C6 . . 124.3(3) ?
C2 C1 C6 . . 117.0(4) ?
C3 C2 C1 . . 121.6(4) ?
C3 C2 H2 . . 119.2 ?
C1 C2 H2 . . 119.2 ?
C2 C3 C4 . . 121.0(4) ?
C2 C3 H3 . . 119.5 ?
C4 C3 H3 . . 119.5 ?
C5 C4 C3 . . 118.9(4) ?
C5 C4 H4 . . 120.5 ?
C3 C4 H4 . . 120.5 ?
C4 C5 C6 . . 121.7(4) ?
C4 C5 H5 . . 119.2 ?
C6 C5 H5 . . 119.2 ?
C5 C6 C1 . . 119.8(4) ?
C5 C6 C7 . . 116.9(4) ?
C1 C6 C7 . . 123.4(3) ?
N1 C7 C6 . . 124.8(3) ?
N1 C7 H7 . . 117.6 ?
C6 C7 H7 . . 117.6 ?
N1 C8 C9 . . 105.5(3) ?
N1 C8 H8A . . 110.6 ?
C9 C8 H8A . . 110.6 ?
N1 C8 H8B . . 110.6 ?
C9 C8 H8B . . 110.6 ?
H8A C8 H8B . . 108.8 ?
N2 C9 C8 . . 110.2(3) ?
N2 C9 H9A . . 109.6 ?
C8 C9 H9A . . 109.6 ?
N2 C9 H9B . . 109.6 ?
C8 C9 H9B . . 109.6 ?
H9A C9 H9B . . 108.1 ?
N2 C10 H10A . . 109.5 ?
N2 C10 H10B . . 109.5 ?
H10A C10 H10B . . 109.5 ?
N2 C10 H10C . . 109.5 ?
H10A C10 H10C . . 109.5 ?
H10B C10 H10C . . 109.5 ?
N2 C11 H11A . . 109.5 ?
N2 C11 H11B . . 109.5 ?
H11A C11 H11B . . 109.5 ?
N2 C11 H11C . . 109.5 ?
H11A C11 H11C . . 109.5 ?
H11B C11 H11C . . 109.5 ?
N3 C12 C13 . . 122.4(4) ?
N3 C12 H12 . . 118.8 ?
C13 C12 H12 . . 118.8 ?
C14 C13 C12 . . 119.7(4) ?
C14 C13 H13 . . 120.2 ?
C12 C13 H13 . . 120.2 ?
C13 C14 C15 . . 119.5(4) ?
C13 C14 H14 . . 120.3 ?
C15 C14 H14 . . 120.3 ?
C16 C15 C14 . . 117.7(4) ?
C16 C15 C23 . . 118.4(4) ?
C14 C15 C23 . . 123.8(4) ?
N3 C16 C15 . . 121.9(4) ?
N3 C16 C17 . . 118.0(3) ?
C15 C16 C17 . . 120.0(4) ?
N4 C17 C21 . . 123.6(4) ?
N4 C17 C16 . . 116.9(3) ?
C21 C17 C16 . . 119.3(4) ?
N4 C18 C19 . . 122.8(4) ?
N4 C18 H18 . . 118.6 ?
C19 C18 H18 . . 118.6 ?
C20 C19 C18 . . 118.8(4) ?
C20 C19 H19 . . 120.6 ?
C18 C19 H19 . . 120.6 ?
C19 C20 C21 . . 120.4(4) ?
C19 C20 H20 . . 119.8 ?
C21 C20 H20 . . 119.8 ?
C20 C21 C17 . . 116.6(4) ?
C20 C21 C22 . . 123.7(4) ?
C17 C21 C22 . . 119.7(4) ?
C23 C22 C21 . . 120.6(4) ?
C23 C22 H22 . . 119.7 ?
C21 C22 H22 . . 119.7 ?
C22 C23 C15 . . 121.9(4) ?
C22 C23 H23 . . 119.1 ?
C15 C23 H23 . . 119.1 ?
O2 C24 C25 . . 118.2(4) ?
O2 C24 C29 . . 124.6(4) ?
C25 C24 C29 . . 117.2(4) ?
C26 C25 C24 . . 120.4(5) ?
C26 C25 H25 . . 119.8 ?
C24 C25 H25 . . 119.8 ?
C25 C26 C27 . . 121.5(5) ?
C25 C26 H26 . . 119.2 ?
C27 C26 H26 . . 119.2 ?
C28 C27 C26 . . 119.6(5) ?
C28 C27 H27 . . 120.2 ?
C26 C27 H27 . . 120.2 ?
C27 C28 C29 . . 121.2(5) ?
C27 C28 H28 . . 119.4 ?
C29 C28 H28 . . 119.4 ?
C28 C29 C24 . . 120.1(4) ?
C28 C29 C30 . . 117.4(4) ?
C24 C29 C30 . . 122.5(4) ?
N5 C30 C29 . . 126.0(4) ?
N5 C30 H30 . . 117.0 ?
C29 C30 H30 . . 117.0 ?
N5 C31 C32 . . 105.4(4) ?
N5 C31 H31A . . 110.7 ?
C32 C31 H31A . . 110.7 ?
N5 C31 H31B . . 110.7 ?
C32 C31 H31B . . 110.7 ?
H31A C31 H31B . . 108.8 ?
N6 C32 C31 . . 110.2(4) ?
N6 C32 H32A . . 109.6 ?
C31 C32 H32A . . 109.6 ?
N6 C32 H32B . . 109.6 ?
C31 C32 H32B . . 109.6 ?
H32A C32 H32B . . 108.1 ?
N6 C33 H33A . . 109.5 ?
N6 C33 H33B . . 109.5 ?
H33A C33 H33B . . 109.5 ?
N6 C33 H33C . . 109.5 ?
H33A C33 H33C . . 109.5 ?
H33B C33 H33C . . 109.5 ?
N6 C34 H34A . . 109.5 ?
N6 C34 H34B . . 109.5 ?
H34A C34 H34B . . 109.5 ?
N6 C34 H34C . . 109.5 ?
H34A C34 H34C . . 109.5 ?
H34B C34 H34C . . 109.5 ?
N8 C35 C36 . . 123.1(4) ?
N8 C35 H35 . . 118.4 ?
C36 C35 H35 . . 118.4 ?
C37 C36 C35 . . 119.3(4) ?
C37 C36 H36 . . 120.3 ?
C35 C36 H36 . . 120.3 ?
C36 C37 C38 . . 119.7(4) ?
C36 C37 H37 . . 120.1 ?
C38 C37 H37 . . 120.1 ?
C37 C38 C39 . . 116.9(4) ?
C37 C38 C43 . . 124.3(4) ?
C39 C38 C43 . . 118.7(4) ?
N8 C39 C38 . . 123.1(4) ?
N8 C39 C40 . . 116.6(3) ?
C38 C39 C40 . . 120.1(4) ?
N7 C40 C41 . . 121.5(4) ?
N7 C40 C39 . . 118.4(3) ?
C41 C40 C39 . . 120.0(3) ?
C44 C41 C40 . . 117.8(4) ?
C44 C41 C42 . . 124.0(4) ?
C40 C41 C42 . . 118.1(4) ?
C43 C42 C41 . . 121.2(4) ?
C43 C42 H42 . . 119.4 ?
C41 C42 H42 . . 119.4 ?
C42 C43 C38 . . 121.5(4) ?
C42 C43 H43 . . 119.2 ?
C38 C43 H43 . . 119.2 ?
C45 C44 C41 . . 120.1(4) ?
C45 C44 H44 . . 120.0 ?
C41 C44 H44 . . 120.0 ?
C44 C45 C46 . . 119.1(4) ?
C44 C45 H45 . . 120.4 ?
C46 C45 H45 . . 120.4 ?
N7 C46 C45 . . 122.8(4) ?
N7 C46 H46 . . 118.6 ?
C45 C46 H46 . . 118.6 ?
O4 Cl1 O5 . . 109.0(7) ?
O4 Cl1 O3 . . 112.2(7) ?
O5 Cl1 O3 . . 105.2(6) ?
O4 Cl1 O6 . . 109.6(7) ?
O5 Cl1 O6 . . 109.9(8) ?
O3 Cl1 O6 . . 110.9(7) ?
O3A Cl1A O6A . . 112.6(12) ?
O3A Cl1A O4A . . 109.9(13) ?
O6A Cl1A O4A . . 109.9(13) ?
O3A Cl1A O5A . . 104.8(11) ?
O6A Cl1A O5A . . 110.5(12) ?
O4A Cl1A O5A . . 109.0(11) ?
O9 Cl2 O8 . . 115.0(3) ?
O9 Cl2 O10 . . 103.4(4) ?
O8 Cl2 O10 . . 106.7(4) ?
O9 Cl2 O7 . . 112.1(3) ?
O8 Cl2 O7 . . 115.6(3) ?
O10 Cl2 O7 . . 102.3(4) ?

loop_
_geom_bond_atom_site_label_1
_geom_bond_atom_site_label_2
_geom_bond_site_symmetry_2
_geom_bond_distance
_geom_bond_publ_flag
Cu1 O1 . 1.915(3) y
Cu1 N1 . 1.923(3) y
Cu1 N3 . 2.019(3) y
Cu1 N2 . 2.148(3) y
Cu1 N4 . 2.251(3) y
Cu2 O2 . 1.913(3) y
Cu2 N5 . 1.919(3) y
Cu2 N7 . 2.030(3) y
Cu2 N6 . 2.121(3) y
Cu2 N8 . 2.238(3) y
O1 C1 . 1.305(4) ?
O2 C24 . 1.310(5) ?
N1 C7 . 1.280(5) ?
N1 C8 . 1.457(5) ?
N2 C11 . 1.473(5) ?
N2 C10 . 1.476(5) ?
N2 C9 . 1.479(5) ?
N3 C12 . 1.317(5) ?
N3 C16 . 1.365(5) ?
N4 C18 . 1.325(5) ?
N4 C17 . 1.352(5) ?
N5 C30 . 1.280(5) ?
N5 C31 . 1.468(5) ?
N6 C32 . 1.477(5) ?
N6 C34 . 1.479(5) ?
N6 C33 . 1.485(5) ?
N7 C46 . 1.319(5) ?
N7 C40 . 1.361(5) ?
N8 C35 . 1.324(5) ?
N8 C39 . 1.357(5) ?
C1 C2 . 1.408(5) ?
C1 C6 . 1.415(5) ?
C2 C3 . 1.378(6) ?
C2 H2 . 0.9300 ?
C3 C4 . 1.384(6) ?
C3 H3 . 0.9300 ?
C4 C5 . 1.365(6) ?
C4 H4 . 0.9300 ?
C5 C6 . 1.407(5) ?
C5 H5 . 0.9300 ?
C6 C7 . 1.434(5) ?
C7 H7 . 0.9300 ?
C8 C9 . 1.497(6) ?
C8 H8A . 0.9700 ?
C8 H8B . 0.9700 ?
C9 H9A . 0.9700 ?
C9 H9B . 0.9700 ?
C10 H10A . 0.9600 ?
C10 H10B . 0.9600 ?
C10 H10C . 0.9600 ?
C11 H11A . 0.9600 ?
C11 H11B . 0.9600 ?
C11 H11C . 0.9600 ?
C12 C13 . 1.399(6) ?
C12 H12 . 0.9300 ?
C13 C14 . 1.354(6) ?
C13 H13 . 0.9300 ?
C14 C15 . 1.406(6) ?
C14 H14 . 0.9300 ?
C15 C16 . 1.400(5) ?
C15 C23 . 1.434(6) ?
C16 C17 . 1.436(5) ?
C17 C21 . 1.403(5) ?
C18 C19 . 1.407(6) ?
C18 H18 . 0.9300 ?
C19 C20 . 1.358(6) ?
C19 H19 . 0.9300 ?
C20 C21 . 1.400(6) ?
C20 H20 . 0.9300 ?
C21 C22 . 1.423(6) ?
C22 C23 . 1.342(6) ?
C22 H22 . 0.9300 ?
C23 H23 . 0.9300 ?
C24 C25 . 1.416(6) ?
C24 C29 . 1.418(6) ?
C25 C26 . 1.379(7) ?
C25 H25 . 0.9300 ?
C26 C27 . 1.382(8) ?
C26 H26 . 0.9300 ?
C27 C28 . 1.354(8) ?
C27 H27 . 0.9300 ?
C28 C29 . 1.406(6) ?
C28 H28 . 0.9300 ?
C29 C30 . 1.423(6) ?
C30 H30 . 0.9300 ?
C31 C32 . 1.502(6) ?
C31 H31A . 0.9700 ?
C31 H31B . 0.9700 ?
C32 H32A . 0.9700 ?
C32 H32B . 0.9700 ?
C33 H33A . 0.9600 ?
C33 H33B . 0.9600 ?
C33 H33C . 0.9600 ?
C34 H34A . 0.9600 ?
C34 H34B . 0.9600 ?
C34 H34C . 0.9600 ?
C35 C36 . 1.388(6) ?
C35 H35 . 0.9300 ?
C36 C37 . 1.365(6) ?
C36 H36 . 0.9300 ?
C37 C38 . 1.402(6) ?
C37 H37 . 0.9300 ?
C38 C39 . 1.403(5) ?
C38 C43 . 1.426(6) ?
C39 C40 . 1.431(5) ?
C40 C41 . 1.411(5) ?
C41 C44 . 1.389(6) ?
C41 C42 . 1.440(6) ?
C42 C43 . 1.349(6) ?
C42 H42 . 0.9300 ?
C43 H43 . 0.9300 ?
C44 C45 . 1.354(6) ?
C44 H44 . 0.9300 ?
C45 C46 . 1.398(6) ?
C45 H45 . 0.9300 ?
C46 H46 . 0.9300 ?
Cl1 O4 . 1.407(8) y
Cl1 O5 . 1.409(8) y
Cl1 O3 . 1.415(8) y
Cl1 O6 . 1.417(8) y
Cl1A O3A . 1.396(12) ?
Cl1A O6A . 1.403(12) ?
Cl1A O4A . 1.406(12) ?
Cl1A O5A . 1.408(12) ?
Cl2 O9 . 1.367(4) y
Cl2 O8 . 1.373(4) y
Cl2 O10 . 1.385(5) y
Cl2 O7 . 1.393(4) y

loop_
_geom_hbond_atom_site_label_D
_geom_hbond_atom_site_label_H
_geom_hbond_atom_site_label_A
_geom_hbond_site_symmetry_A
_geom_hbond_distance_DH
_geom_hbond_distance_HA
_geom_hbond_distance_DA
_geom_hbond_angle_DHA
_geom_hbond_publ_flag
C4 H4 O10 8_565 0.93 2.51 3.293(7) 141.7 yes
C7 H7 O4 2_664 0.93 2.59 3.368(13) 141.4 yes
C14 H14 O2 . 0.93 2.33 3.191(5) 153.3 yes
C22 H22 O3A 5_666 0.93 2.56 3.411(14) 151.8 yes
C27 H27 O5A 7_755 0.93 2.41 3.296(13) 158.2 yes
C31 H31A O7 . 0.97 2.59 3.530(7) 164.6 yes
C36 H36 O6A 5_666 0.93 2.50 3.143(16) 126.5 yes
C43 H43 O9 3_466 0.93 2.53 3.417(6) 159.7 yes

loop_
_geom_torsion_atom_site_label_1
_geom_torsion_atom_site_label_2
_geom_torsion_atom_site_label_3
_geom_torsion_atom_site_label_4
_geom_torsion_site_symmetry_1
_geom_torsion_site_symmetry_2
_geom_torsion_site_symmetry_3
_geom_torsion_site_symmetry_4
_geom_torsion
_geom_torsion_publ_flag
Cu1 O1 C1 C2 . . . . -176.3(3) ?
Cu1 O1 C1 C6 . . . . 4.2(5) ?
O1 C1 C2 C3 . . . . 177.6(4) ?
C6 C1 C2 C3 . . . . -2.9(6) ?
C1 C2 C3 C4 . . . . 2.0(7) ?
C2 C3 C4 C5 . . . . 0.1(7) ?
C3 C4 C5 C6 . . . . -1.2(6) ?
C4 C5 C6 C1 . . . . 0.2(6) ?
C4 C5 C6 C7 . . . . 179.0(4) ?
O1 C1 C6 C5 . . . . -178.8(4) ?
C2 C1 C6 C5 . . . . 1.8(5) ?
O1 C1 C6 C7 . . . . 2.5(6) ?
C2 C1 C6 C7 . . . . -176.9(3) ?
C8 N1 C7 C6 . . . . 172.5(4) ?
Cu1 N1 C7 C6 . . . . -2.2(6) ?
C5 C6 C7 N1 . . . . 177.6(4) ?
C1 C6 C7 N1 . . . . -3.7(6) ?
C7 N1 C8 C9 . . . . -126.6(4) ?
Cu1 N1 C8 C9 . . . . 48.9(4) ?
C11 N2 C9 C8 . . . . -89.4(4) ?
C10 N2 C9 C8 . . . . 151.0(4) ?
Cu1 N2 C9 C8 . . . . 32.0(4) ?
N1 C8 C9 N2 . . . . -52.8(4) ?
C16 N3 C12 C13 . . . . -3.8(6) ?
Cu1 N3 C12 C13 . . . . -179.7(3) ?
N3 C12 C13 C14 . . . . 1.5(7) ?
C12 C13 C14 C15 . . . . 1.0(7) ?
C13 C14 C15 C16 . . . . -1.1(6) ?
C13 C14 C15 C23 . . . . 176.9(4) ?
C12 N3 C16 C15 . . . . 3.6(5) ?
Cu1 N3 C16 C15 . . . . 179.8(3) ?
C12 N3 C16 C17 . . . . -173.3(3) ?
Cu1 N3 C16 C17 . . . . 3.0(4) ?
C14 C15 C16 N3 . . . . -1.2(5) ?
C23 C15 C16 N3 . . . . -179.3(3) ?
C14 C15 C16 C17 . . . . 175.6(3) ?
C23 C15 C16 C17 . . . . -2.5(5) ?
C18 N4 C17 C21 . . . . -1.7(6) ?
Cu1 N4 C17 C21 . . . . 178.2(3) ?
C18 N4 C17 C16 . . . . 174.6(3) ?
Cu1 N4 C17 C16 . . . . -5.5(4) ?
N3 C16 C17 N4 . . . . 2.2(5) ?
C15 C16 C17 N4 . . . . -174.7(3) ?
N3 C16 C17 C21 . . . . 178.7(3) ?
C15 C16 C17 C21 . . . . 1.8(5) ?
C17 N4 C18 C19 . . . . 0.7(6) ?
Cu1 N4 C18 C19 . . . . -179.2(3) ?
N4 C18 C19 C20 . . . . 1.0(7) ?
C18 C19 C20 C21 . . . . -1.8(7) ?
C19 C20 C21 C17 . . . . 0.9(6) ?
C19 C20 C21 C22 . . . . -175.2(4) ?
N4 C17 C21 C20 . . . . 0.9(6) ?
C16 C17 C21 C20 . . . . -175.3(3) ?
N4 C17 C21 C22 . . . . 177.1(4) ?
C16 C17 C21 C22 . . . . 0.9(6) ?
C20 C21 C22 C23 . . . . 173.0(4) ?
C17 C21 C22 C23 . . . . -2.9(6) ?
C21 C22 C23 C15 . . . . 2.1(6) ?
C16 C15 C23 C22 . . . . 0.6(6) ?
C14 C15 C23 C22 . . . . -177.4(4) ?
Cu2 O2 C24 C25 . . . . -179.2(3) ?
Cu2 O2 C24 C29 . . . . 0.0(6) ?
O2 C24 C25 C26 . . . . -177.3(4) ?
C29 C24 C25 C26 . . . . 3.4(6) ?
C24 C25 C26 C27 . . . . -1.8(7) ?
C25 C26 C27 C28 . . . . -0.5(8) ?
C26 C27 C28 C29 . . . . 1.0(8) ?
C27 C28 C29 C24 . . . . 0.8(7) ?
C27 C28 C29 C30 . . . . -177.3(4) ?
O2 C24 C29 C28 . . . . 177.8(4) ?
C25 C24 C29 C28 . . . . -2.9(6) ?
O2 C24 C29 C30 . . . . -4.1(6) ?
C25 C24 C29 C30 . . . . 175.1(4) ?
C31 N5 C30 C29 . . . . -174.6(4) ?
Cu2 N5 C30 C29 . . . . 1.9(6) ?
C28 C29 C30 N5 . . . . -178.8(4) ?
C24 C29 C30 N5 . . . . 3.1(7) ?
C30 N5 C31 C32 . . . . 132.7(4) ?
Cu2 N5 C31 C32 . . . . -44.2(4) ?
C34 N6 C32 C31 . . . . 85.7(4) ?
C33 N6 C32 C31 . . . . -155.4(4) ?
Cu2 N6 C32 C31 . . . . -36.4(4) ?
N5 C31 C32 N6 . . . . 53.2(5) ?
C39 N8 C35 C36 . . . . 0.3(6) ?
Cu2 N8 C35 C36 . . . . 179.3(3) ?
N8 C35 C36 C37 . . . . -2.8(7) ?
C35 C36 C37 C38 . . . . 2.8(7) ?
C36 C37 C38 C39 . . . . -0.4(6) ?
C36 C37 C38 C43 . . . . 176.1(4) ?
C35 N8 C39 C38 . . . . 2.3(6) ?
Cu2 N8 C39 C38 . . . . -177.0(3) ?
C35 N8 C39 C40 . . . . -173.7(3) ?
Cu2 N8 C39 C40 . . . . 7.1(4) ?
C37 C38 C39 N8 . . . . -2.2(6) ?
C43 C38 C39 N8 . . . . -179.0(4) ?
C37 C38 C39 C40 . . . . 173.6(4) ?
C43 C38 C39 C40 . . . . -3.1(6) ?
C46 N7 C40 C41 . . . . -3.3(5) ?
Cu2 N7 C40 C41 . . . . 179.1(3) ?
C46 N7 C40 C39 . . . . 173.5(3) ?
Cu2 N7 C40 C39 . . . . -4.1(4) ?
N8 C39 C40 N7 . . . . -2.6(5) ?
C38 C39 C40 N7 . . . . -178.7(3) ?
N8 C39 C40 C41 . . . . 174.2(3) ?
C38 C39 C40 C41 . . . . -1.8(5) ?
N7 C40 C41 C44 . . . . 2.9(5) ?
C39 C40 C41 C44 . . . . -173.9(3) ?
N7 C40 C41 C42 . . . . -178.1(3) ?
C39 C40 C41 C42 . . . . 5.2(5) ?
C44 C41 C42 C43 . . . . 175.4(4) ?
C40 C41 C42 C43 . . . . -3.6(6) ?
C41 C42 C43 C38 . . . . -1.4(6) ?
C37 C38 C43 C42 . . . . -171.7(4) ?
C39 C38 C43 C42 . . . . 4.8(6) ?
C40 C41 C44 C45 . . . . -0.5(6) ?
C42 C41 C44 C45 . . . . -179.5(4) ?
C41 C44 C45 C46 . . . . -1.3(6) ?
C40 N7 C46 C45 . . . . 1.4(6) ?
Cu2 N7 C46 C45 . . . . 178.7(3) ?
C44 C45 C46 N7 . . . . 0.9(6) ?

_cod_database_fobs_code 2312103
